data_4087792
loop_
_publ_author_name
'Allouch, Fatima'
'Dwadnia, Nejib'
'Vologdin, Nikolay V.'
'Svyaschenko, Yurii V.'
'Cattey, H\'el\`ene'
'Penouilh, Marie-Jos\'e'
'Roger, Julien'
'Naoufal, Daoud'
'Ben Salem, Ridha'
'Pirio, Nadine'
'Hierso, Jean-Cyrille'

_publ_section_title
;
 Converging and Diverging Synthetic Strategies to Tetradentate
 (N,N&#x2032;)-Diaminomethyl,(P,P&#x2032;)-Ferrocenyl Ligands: Influence
 of tert-Butyl Groups on Ferrocene Backbone Conformation
;
_journal_issue 20
_journal_name_full Organometallics
_journal_page_first 5015
_journal_paper_doi 10.1021/acs.organomet.5b00601
_journal_volume 34
_journal_year 2015
_chemical_formula_moiety 'C48 H58 Fe N2 P2'
_chemical_formula_sum 'C48 H58 Fe N2 P2'
_chemical_formula_weight 780.75
_space_group_crystal_system monoclinic
_space_group_IT_number 7
_space_group_name_Hall 'P -2yc'
_space_group_name_H-M_alt 'P 1 c 1'
_symmetry_space_group_name_Hall 'P -2yc'
_atom_sites_solution_hydrogens geom
_cell_angle_alpha 90
_cell_angle_beta 101.682(2)
_cell_angle_gamma 90
_cell_formula_units_Z 4
_cell_length_a 13.5890(5)
_cell_length_b 17.0474(6)
_cell_length_c 18.6470(7)
_cell_measurement_reflns_used 48457
_cell_measurement_temperature 115
_cell_measurement_theta_max 27.485
_cell_measurement_theta_min 0.998
_cell_volume 4230.2(3)
_computing_cell_refinement 'DENZO-SMN (Otwinowski & Minor, 1997)'
_computing_data_collection 'KappaCCD Server Software (Nonius,1998)'
_computing_data_reduction 'DENZO-SMN (Otwinowski & Minor, 1997)'
_computing_molecular_graphics 'Olex2 (Dolomanov et al., 2009)'
_computing_publication_material 'Olex2 (Dolomanov et al., 2009)'
_computing_structure_refinement 'SHELXL-97 (Sheldrick, 2008)'
_computing_structure_solution 'SIR92 (Altomare, 1993)'
_diffrn_ambient_temperature 115
_diffrn_detector 'CCD Plate'
_diffrn_detector_area_resol_mean '512 x 512'
_diffrn_detector_type APEX2
_diffrn_measured_fraction_theta_full 0.997
_diffrn_measured_fraction_theta_max 0.987
_diffrn_measurement_device '\k-geometry diffractometer'
_diffrn_measurement_device_type 'Nonius Kappa APEX II'
_diffrn_measurement_method '\f and \w scans''
_diffrn_radiation_collimation '0.6 mm'
_diffrn_radiation_monochromator graphite
_diffrn_radiation_probe x-ray
_diffrn_radiation_type MoK\a
_diffrn_radiation_wavelength 0.71073
_diffrn_reflns_av_R_equivalents 0.0295
_diffrn_reflns_av_unetI/netI 0.0516
_diffrn_reflns_Laue_measured_fraction_full 0.997
_diffrn_reflns_Laue_measured_fraction_max 0.987
_diffrn_reflns_limit_h_max 17
_diffrn_reflns_limit_h_min -17
_diffrn_reflns_limit_k_max 21
_diffrn_reflns_limit_k_min -22
_diffrn_reflns_limit_l_max 24
_diffrn_reflns_limit_l_min -24
_diffrn_reflns_number 17776
_diffrn_reflns_point_group_measured_fraction_full 0.997
_diffrn_reflns_point_group_measured_fraction_max 0.987
_diffrn_reflns_theta_full 25.242
_diffrn_reflns_theta_max 27.550
_diffrn_reflns_theta_min 1.194
_diffrn_source 'X-ray tube'
_diffrn_source_target Mo
_diffrn_source_type 'Siemens KFF Mo 2K-180'
_exptl_absorpt_coefficient_mu 0.467
_exptl_absorpt_correction_type none
_exptl_crystal_colour orange
_exptl_crystal_colour_primary orange
_exptl_crystal_density_diffrn 1.226
_exptl_crystal_description prism
_exptl_crystal_F_000 1664
_exptl_crystal_size_max 0.23
_exptl_crystal_size_mid 0.18
_exptl_crystal_size_min 0.12
_refine_diff_density_max 0.470
_refine_diff_density_min -0.397
_refine_diff_density_rms 0.089
_refine_ls_abs_structure_details
;
 Refined as an inversion twin.
;
_refine_ls_abs_structure_Flack 0.51(3)
_refine_ls_extinction_method none
_refine_ls_goodness_of_fit_ref 1.203
_refine_ls_hydrogen_treatment noref
_refine_ls_matrix_type full
_refine_ls_number_parameters 976
_refine_ls_number_reflns 17757
_refine_ls_number_restraints 2
_refine_ls_restrained_S_all 1.203
_refine_ls_R_factor_all 0.0932
_refine_ls_R_factor_gt 0.0706
_refine_ls_shift/su_max 0.000
_refine_ls_shift/su_mean 0.000
_refine_ls_structure_factor_coef Fsqd
_refine_ls_weighting_details 'w=1/[\s^2^(Fo^2^)+13.7016P] where P=(Fo^2^+2Fc^2^)/3'
_refine_ls_weighting_scheme calc
_refine_ls_wR_factor_gt 0.1313
_refine_ls_wR_factor_ref 0.1468
_reflns_Friedel_coverage 0.998
_reflns_Friedel_fraction_full 0.997
_reflns_Friedel_fraction_max 0.987
_reflns_number_gt 15212
_reflns_number_total 17757
_reflns_threshold_expression 'I > 2\s(I)'
_cod_data_source_file om5b00601_si_002.cif
_cod_data_source_block comp5
_cod_database_code 4087792
_shelx_space_group_comment
;
The symmetry employed for this shelxl refinement is uniquely defined
by the following loop, which should always be used as a source of
symmetry information in preference to the above space-group names.
They are only intended as comments.
;
_olex2_refinement_description
;
1. Twinned data refinement
 Scales: 0.49(3) 0.51(3)
2. Fixed Uiso
 At 1.2 times of:
  All C(H) groups, All C(H,H) groups
 At 1.5 times of:
  All C(H,H,H) groups
3.a Secondary CH2 refined with riding coordinates:
 C11(H11A,H11B), C30(H30A,H30B), C59(H59A,H59B), C78(H78A,H78B)
3.b Aromatic/amide H refined with riding coordinates:
 C3(H3), C5(H5), C8(H8), C10(H10), C21(H21), C22(H22), C23(H23), C24(H24),
 C25(H25), C19(H19), C18(H18), C17(H17), C16(H16), C15(H15), C38(H38), C37(H37),
  C36(H36), C35(H35), C34(H34), C40(H40), C41(H41), C42(H42), C43(H43),
 C44(H44), C51(H51), C53(H53), C56(H56), C58(H58), C67(H67), C66(H66), C65(H65),
  C64(H64), C63(H63), C73(H73), C72(H72), C71(H71), C70(H70), C69(H69),
 C82(H82), C83(H83), C84(H84), C85(H85), C86(H86), C88(H88), C89(H89), C90(H90),
  C91(H91), C92(H92)
3.c Idealised Me refined as rotating group:
 C12(H12A,H12B,H12C), C13(H13A,H13B,H13C), C27(H27A,H27B,H27C), C28(H28A,H28B,
 H28C), C29(H29A,H29B,H29C), C31(H31A,H31B,H31C), C32(H32A,H32B,H32C), C46(H46A,
 H46B,H46C), C47(H47A,H47B,H47C), C48(H48A,H48B,H48C), C60(H60A,H60B,H60C),
 C61(H61A,H61B,H61C), C75(H75A,H75B,H75C), C76(H76A,H76B,H76C), C77(H77A,H77B,
 H77C), C80(H80A,H80B,H80C), C79(H79A,H79B,H79C), C94(H94A,H94B,H94C), C95(H95A,
 H95B,H95C), C96(H96A,H96B,H96C)
;
_shelx_shelxl_version_number 2014/7
_olex2_diffrn_ambient_temperature_device 'Oxford Cryosystems'
_olex2_exptl_crystal_mounting_method 'The crystal was mounted on a mylar loop with grease'
_olex2_submission_special_instructions 'No special instructions were received'

loop_
_space_group_symop_operation_xyz
'x, y, z'
'x, -y, z+1/2'

loop_
_atom_site_label
_atom_site_type_symbol
_atom_site_fract_x
_atom_site_fract_y
_atom_site_fract_z
_atom_site_U_iso_or_equiv
_atom_site_adp_type
_atom_site_occupancy
_atom_site_site_symmetry_order
_atom_site_calc_flag
_atom_site_refinement_flags_posn
C1 C 0.0419(6) 0.1386(5) 0.3026(5) 0.0172(16) Uani 1 1 d .
C2 C 0.0423(6) 0.1150(5) 0.2277(5) 0.0199(17) Uani 1 1 d .
C3 C 0.0600(6) 0.1833(5) 0.1882(5) 0.0214(17) Uani 1 1 d .
H3 H 0.0651 0.1842 0.1381 0.026 Uiso 1 1 calc R
C4 C 0.0691(6) 0.2500(5) 0.2349(5) 0.0179(16) Uani 1 1 d .
C5 C 0.0589(6) 0.2218(5) 0.3054(5) 0.0186(17) Uani 1 1 d .
H5 H 0.0628 0.2534 0.3478 0.022 Uiso 1 1 calc R
C6 C 0.2778(6) 0.0728(4) 0.2959(5) 0.0198(16) Uani 1 1 d .
C7 C 0.2944(6) 0.1189(5) 0.2342(5) 0.0191(17) Uani 1 1 d .
C8 C 0.3182(6) 0.1967(5) 0.2608(5) 0.0185(16) Uani 1 1 d .
H8 H 0.3315 0.2399 0.2320 0.022 Uiso 1 1 calc R
C9 C 0.3187(6) 0.1992(4) 0.3369(5) 0.0192(17) Uani 1 1 d .
C10 C 0.2921(6) 0.1235(5) 0.3575(5) 0.0233(18) Uani 1 1 d .
H10 H 0.2849 0.1088 0.4053 0.028 Uiso 1 1 calc R
C20 C -0.1191(6) 0.0975(4) 0.3681(5) 0.0218(17) Uani 1 1 d .
C21 C -0.1636(6) 0.0727(5) 0.4264(5) 0.0245(18) Uani 1 1 d .
H21 H -0.1237 0.0476 0.4677 0.029 Uiso 1 1 calc R
C22 C -0.2651(7) 0.0848(6) 0.4238(6) 0.041(3) Uani 1 1 d .
H22 H -0.2942 0.0678 0.4633 0.049 Uiso 1 1 calc R
C23 C -0.3236(7) 0.1207(6) 0.3649(6) 0.042(3) Uani 1 1 d .
H23 H -0.3931 0.1288 0.3637 0.050 Uiso 1 1 calc R
C24 C -0.2822(7) 0.1453(5) 0.3067(6) 0.037(2) Uani 1 1 d .
H24 H -0.3231 0.1700 0.2656 0.045 Uiso 1 1 calc R
C25 C -0.1790(7) 0.1336(5) 0.3088(5) 0.0296(19) Uani 1 1 d .
H25 H -0.1505 0.1507 0.2690 0.036 Uiso 1 1 calc R
C14 C 0.0714(6) 0.1224(4) 0.4585(5) 0.0194(17) Uani 1 1 d .
C19 C 0.0384(7) 0.1953(5) 0.4805(5) 0.028(2) Uani 1 1 d .
H19 H -0.0165 0.2213 0.4502 0.033 Uiso 1 1 calc R
C18 C 0.0850(7) 0.2288(5) 0.5453(5) 0.0266(19) Uani 1 1 d .
H18 H 0.0624 0.2780 0.5594 0.032 Uiso 1 1 calc R
C17 C 0.1649(7) 0.1915(6) 0.5906(5) 0.032(2) Uani 1 1 d .
H17 H 0.1971 0.2155 0.6352 0.038 Uiso 1 1 calc R
C16 C 0.1974(7) 0.1197(5) 0.5708(5) 0.029(2) Uani 1 1 d .
H16 H 0.2513 0.0934 0.6020 0.035 Uiso 1 1 calc R
C15 C 0.1505(6) 0.0855(5) 0.5043(5) 0.0257(19) Uani 1 1 d .
H15 H 0.1734 0.0362 0.4906 0.031 Uiso 1 1 calc R
C11 C 0.0247(7) 0.0335(5) 0.1970(5) 0.0228(18) Uani 1 1 d .
H11A H 0.0600 0.0279 0.1558 0.027 Uiso 1 1 calc R
H11B H 0.0548 -0.0046 0.2353 0.027 Uiso 1 1 calc R
C12 C -0.0875(7) -0.0685(6) 0.1487(6) 0.033(2) Uani 1 1 d .
H12A H -0.1582 -0.0829 0.1318 0.050 Uiso 1 1 calc GR
H12B H -0.0574 -0.1017 0.1902 0.050 Uiso 1 1 calc GR
H12C H -0.0514 -0.0760 0.1087 0.050 Uiso 1 1 calc GR
C13 C -0.1269(7) 0.0629(6) 0.1119(6) 0.041(3) Uani 1 1 d .
H13A H -0.0899 0.0590 0.0721 0.061 Uiso 1 1 calc GR
H13B H -0.1260 0.1174 0.1288 0.061 Uiso 1 1 calc GR
H13C H -0.1966 0.0462 0.0941 0.061 Uiso 1 1 calc GR
C26 C 0.0702(7) 0.3356(5) 0.2124(5) 0.0219(18) Uani 1 1 d .
C27 C 0.0859(7) 0.3905(5) 0.2773(5) 0.0280(19) Uani 1 1 d .
H27A H 0.0278 0.3876 0.3009 0.042 Uiso 1 1 calc GR
H27B H 0.0932 0.4443 0.2606 0.042 Uiso 1 1 calc GR
H27C H 0.1467 0.3753 0.3123 0.042 Uiso 1 1 calc GR
C28 C 0.1475(7) 0.3501(5) 0.1644(5) 0.0276(19) Uani 1 1 d .
H28A H 0.1411 0.4041 0.1461 0.041 Uiso 1 1 calc GR
H28B H 0.1353 0.3136 0.1229 0.041 Uiso 1 1 calc GR
H28C H 0.2153 0.3418 0.1934 0.041 Uiso 1 1 calc GR
C29 C -0.0364(7) 0.3515(6) 0.1650(6) 0.031(2) Uani 1 1 d .
H29A H -0.0874 0.3414 0.1943 0.047 Uiso 1 1 calc GR
H29B H -0.0480 0.3167 0.1223 0.047 Uiso 1 1 calc GR
H29C H -0.0409 0.4062 0.1487 0.047 Uiso 1 1 calc GR
C33 C 0.2599(6) 0.1674(5) 0.0831(5) 0.0196(17) Uani 1 1 d .
C38 C 0.1718(7) 0.1733(5) 0.0297(5) 0.0256(19) Uani 1 1 d .
H38 H 0.1234 0.1324 0.0251 0.031 Uiso 1 1 calc R
C37 C 0.1534(6) 0.2382(5) -0.0174(5) 0.0266(19) Uani 1 1 d .
H37 H 0.0925 0.2417 -0.0528 0.032 Uiso 1 1 calc R
C36 C 0.2246(7) 0.2972(5) -0.0118(5) 0.0279(19) Uani 1 1 d .
H36 H 0.2129 0.3413 -0.0436 0.033 Uiso 1 1 calc R
C35 C 0.3129(7) 0.2920(5) 0.0402(5) 0.030(2) Uani 1 1 d .
H35 H 0.3614 0.3327 0.0438 0.036 Uiso 1 1 calc R
C34 C 0.3316(6) 0.2279(5) 0.0872(5) 0.0231(18) Uani 1 1 d .
H34 H 0.3929 0.2249 0.1222 0.028 Uiso 1 1 calc R
C39 C 0.4038(6) 0.0500(5) 0.1323(5) 0.0214(17) Uani 1 1 d .
C40 C 0.4121(7) 0.0184(5) 0.0641(5) 0.0270(19) Uani 1 1 d .
H40 H 0.3557 0.0179 0.0246 0.032 Uiso 1 1 calc R
C41 C 0.5038(7) -0.0121(5) 0.0550(6) 0.033(2) Uani 1 1 d .
H41 H 0.5094 -0.0329 0.0088 0.040 Uiso 1 1 calc R
C42 C 0.5859(7) -0.0127(5) 0.1110(6) 0.035(2) Uani 1 1 d .
H42 H 0.6477 -0.0345 0.1041 0.042 Uiso 1 1 calc R
C43 C 0.5781(7) 0.0189(5) 0.1784(6) 0.033(2) Uani 1 1 d .
H43 H 0.6350 0.0190 0.2176 0.040 Uiso 1 1 calc R
C44 C 0.4878(6) 0.0503(5) 0.1887(5) 0.0233(17) Uani 1 1 d .
H44 H 0.4834 0.0721 0.2349 0.028 Uiso 1 1 calc R
C30 C 0.2604(7) -0.0140(5) 0.3005(5) 0.0253(19) Uani 1 1 d .
H30A H 0.1903 -0.0236 0.3055 0.030 Uiso 1 1 calc R
H30B H 0.2702 -0.0394 0.2547 0.030 Uiso 1 1 calc R
C31 C 0.3042(7) -0.1306(5) 0.3716(5) 0.037(2) Uani 1 1 d .
H31A H 0.3145 -0.1605 0.3288 0.055 Uiso 1 1 calc GR
H31B H 0.2336 -0.1346 0.3759 0.055 Uiso 1 1 calc GR
H31C H 0.3472 -0.1520 0.4159 0.055 Uiso 1 1 calc GR
C32 C 0.4346(6) -0.0408(5) 0.3562(5) 0.036(2) Uani 1 1 d .
H32A H 0.4780 -0.0678 0.3972 0.054 Uiso 1 1 calc GR
H32B H 0.4528 0.0148 0.3569 0.054 Uiso 1 1 calc GR
H32C H 0.4432 -0.0644 0.3099 0.054 Uiso 1 1 calc GR
C45 C 0.3551(6) 0.2660(5) 0.3904(4) 0.0203(16) Uani 1 1 d .
C46 C 0.4572(6) 0.2392(5) 0.4356(5) 0.0317(19) Uani 1 1 d .
H46A H 0.4481 0.1910 0.4621 0.048 Uiso 1 1 calc GR
H46B H 0.4849 0.2803 0.4706 0.048 Uiso 1 1 calc GR
H46C H 0.5037 0.2291 0.4027 0.048 Uiso 1 1 calc GR
C47 C 0.3709(7) 0.3410(5) 0.3497(5) 0.0278(19) Uani 1 1 d .
H47A H 0.4228 0.3321 0.3209 0.042 Uiso 1 1 calc GR
H47B H 0.3923 0.3832 0.3851 0.042 Uiso 1 1 calc GR
H47C H 0.3079 0.3558 0.3169 0.042 Uiso 1 1 calc GR
C48 C 0.2823(6) 0.2809(5) 0.4421(5) 0.0253(19) Uani 1 1 d .
H48A H 0.2187 0.3014 0.4141 0.038 Uiso 1 1 calc GR
H48B H 0.3119 0.3191 0.4796 0.038 Uiso 1 1 calc GR
H48C H 0.2698 0.2315 0.4658 0.038 Uiso 1 1 calc GR
C49 C 0.5935(6) 0.3935(5) 0.8431(5) 0.0176(16) Uani 1 1 d .
C50 C 0.6189(6) 0.4405(5) 0.7854(5) 0.0213(17) Uani 1 1 d .
C51 C 0.6065(6) 0.3922(5) 0.7213(5) 0.0210(17) Uani 1 1 d .
H51 H 0.6191 0.4082 0.6753 0.025 Uiso 1 1 calc R
C52 C 0.5723(6) 0.3166(5) 0.7372(5) 0.0216(17) Uani 1 1 d .
C53 C 0.5650(6) 0.3180(5) 0.8127(5) 0.0197(17) Uani 1 1 d .
H53 H 0.5443 0.2752 0.8387 0.024 Uiso 1 1 calc R
C54 C 0.8494(6) 0.3857(5) 0.8549(5) 0.0210(17) Uani 1 1 d .
C55 C 0.8498(6) 0.3596(5) 0.7811(5) 0.0200(17) Uani 1 1 d .
C56 C 0.8254(6) 0.2782(5) 0.7776(5) 0.0202(17) Uani 1 1 d .
H56 H 0.8198 0.2462 0.7353 0.024 Uiso 1 1 calc R
C57 C 0.8108(6) 0.2525(5) 0.8468(5) 0.0235(19) Uani 1 1 d .
C58 C 0.8238(6) 0.3201(5) 0.8934(5) 0.0185(16) Uani 1 1 d .
H58 H 0.8163 0.3206 0.9429 0.022 Uiso 1 1 calc R
C62 C 0.4710(7) 0.4565(5) 0.9371(5) 0.0246(18) Uani 1 1 d .
C67 C 0.3915(7) 0.4476(5) 0.8786(6) 0.030(2) Uani 1 1 d .
H67 H 0.4027 0.4264 0.8338 0.036 Uiso 1 1 calc R
C66 C 0.2946(7) 0.4697(5) 0.8847(7) 0.037(2) Uani 1 1 d .
H66 H 0.2398 0.4629 0.8445 0.045 Uiso 1 1 calc R
C65 C 0.2789(8) 0.5018(5) 0.9498(7) 0.045(3) Uani 1 1 d .
H65 H 0.2134 0.5179 0.9539 0.054 Uiso 1 1 calc R
C64 C 0.3579(8) 0.5103(6) 1.0084(7) 0.042(3) Uani 1 1 d .
H64 H 0.3460 0.5308 1.0533 0.050 Uiso 1 1 calc R
C63 C 0.4538(7) 0.4894(5) 1.0029(5) 0.030(2) Uani 1 1 d .
H63 H 0.5082 0.4971 1.0431 0.037 Uiso 1 1 calc R
C68 C 0.6139(7) 0.3415(5) 0.9931(5) 0.0239(19) Uani 1 1 d .
C73 C 0.5397(6) 0.2826(5) 0.9852(5) 0.0232(18) Uani 1 1 d .
H73 H 0.4801 0.2877 0.9487 0.028 Uiso 1 1 calc R
C72 C 0.5531(7) 0.2175(5) 1.0303(5) 0.0273(19) Uani 1 1 d .
H72 H 0.5041 0.1769 1.0232 0.033 Uiso 1 1 calc R
C71 C 0.6376(7) 0.2111(6) 1.0858(5) 0.033(2) Uani 1 1 d .
H71 H 0.6459 0.1667 1.1173 0.039 Uiso 1 1 calc R
C70 C 0.7089(7) 0.2688(6) 1.0951(5) 0.032(2) Uani 1 1 d .
H70 H 0.7666 0.2645 1.1334 0.038 Uiso 1 1 calc R
C69 C 0.6977(7) 0.3334(5) 1.0492(5) 0.0265(19) Uani 1 1 d .
H69 H 0.7481 0.3729 1.0562 0.032 Uiso 1 1 calc R
C59 C 0.6510(6) 0.5249(4) 0.7880(5) 0.0238(18) Uani 1 1 d .
H59A H 0.6908 0.5363 0.8375 0.029 Uiso 1 1 calc R
H59B H 0.6956 0.5326 0.7527 0.029 Uiso 1 1 calc R
C60 C 0.6096(7) 0.6609(4) 0.7780(5) 0.0339(19) Uani 1 1 d .
H60A H 0.6535 0.6679 0.7428 0.051 Uiso 1 1 calc GR
H60B H 0.6484 0.6690 0.8278 0.051 Uiso 1 1 calc GR
H60C H 0.5546 0.6990 0.7678 0.051 Uiso 1 1 calc GR
C61 C 0.5103(9) 0.5703(6) 0.6990(6) 0.050(3) Uani 1 1 d .
H61A H 0.4586 0.6111 0.6882 0.075 Uiso 1 1 calc GR
H61B H 0.4782 0.5186 0.6958 0.075 Uiso 1 1 calc GR
H61C H 0.5544 0.5735 0.6636 0.075 Uiso 1 1 calc GR
C74 C 0.5311(6) 0.2557(5) 0.6797(5) 0.0220(17) Uani 1 1 d .
C75 C 0.6102(6) 0.2296(5) 0.6364(5) 0.0222(17) Uani 1 1 d .
H75A H 0.6388 0.2759 0.6171 0.033 Uiso 1 1 calc GR
H75B H 0.5786 0.1957 0.5958 0.033 Uiso 1 1 calc GR
H75C H 0.6637 0.2006 0.6688 0.033 Uiso 1 1 calc GR
C76 C 0.4427(6) 0.2938(5) 0.6252(5) 0.0297(18) Uani 1 1 d .
H76A H 0.3939 0.3151 0.6522 0.045 Uiso 1 1 calc GR
H76B H 0.4100 0.2541 0.5903 0.045 Uiso 1 1 calc GR
H76C H 0.4683 0.3362 0.5985 0.045 Uiso 1 1 calc GR
C77 C 0.4903(6) 0.1844(5) 0.7139(5) 0.0291(19) Uani 1 1 d .
H77A H 0.5434 0.1621 0.7520 0.044 Uiso 1 1 calc GR
H77B H 0.4676 0.1449 0.6760 0.044 Uiso 1 1 calc GR
H77C H 0.4337 0.2005 0.7358 0.044 Uiso 1 1 calc GR
C81 C 0.8333(6) 0.3693(5) 0.6260(5) 0.0206(17) Uani 1 1 d .
C82 C 0.7591(7) 0.4076(5) 0.5752(5) 0.0262(19) Uani 1 1 d .
H82 H 0.7387 0.4590 0.5855 0.031 Uiso 1 1 calc R
C83 C 0.7149(7) 0.3714(6) 0.5099(5) 0.031(2) Uani 1 1 d .
H83 H 0.6634 0.3976 0.4764 0.037 Uiso 1 1 calc R
C84 C 0.7453(7) 0.2982(5) 0.4936(5) 0.0269(19) Uani 1 1 d .
H84 H 0.7146 0.2737 0.4489 0.032 Uiso 1 1 calc R
C85 C 0.8207(7) 0.2593(5) 0.5420(5) 0.0246(18) Uani 1 1 d .
H85 H 0.8425 0.2088 0.5304 0.030 Uiso 1 1 calc R
C86 C 0.8643(6) 0.2959(5) 0.6083(5) 0.0205(17) Uani 1 1 d .
H86 H 0.9161 0.2697 0.6415 0.025 Uiso 1 1 calc R
C87 C 1.0207(6) 0.3876(5) 0.7211(5) 0.0257(19) Uani 1 1 d .
C88 C 1.0688(7) 0.3395(5) 0.7778(5) 0.0284(19) Uani 1 1 d .
H88 H 1.0334 0.3213 0.8136 0.034 Uiso 1 1 calc R
C89 C 1.1690(7) 0.3180(6) 0.7822(5) 0.036(2) Uani 1 1 d .
H89 H 1.2012 0.2841 0.8201 0.044 Uiso 1 1 calc R
C90 C 1.2210(7) 0.3461(7) 0.7314(5) 0.041(3) Uani 1 1 d .
H90 H 1.2895 0.3322 0.7349 0.050 Uiso 1 1 calc R
C91 C 1.1739(7) 0.3944(6) 0.6754(6) 0.041(3) Uani 1 1 d .
H91 H 1.2098 0.4129 0.6401 0.049 Uiso 1 1 calc R
C92 C 1.0751(7) 0.4157(5) 0.6707(5) 0.032(2) Uani 1 1 d .
H92 H 1.0437 0.4500 0.6327 0.038 Uiso 1 1 calc R
C78 C 0.8687(6) 0.4672(5) 0.8844(5) 0.0228(18) Uani 1 1 d .
H78A H 0.8487 0.5049 0.8437 0.027 Uiso 1 1 calc R
H78B H 0.8256 0.4769 0.9204 0.027 Uiso 1 1 calc R
C80 C 0.9813(7) 0.5647(5) 0.9458(5) 0.030(2) Uani 1 1 d .
H80A H 0.9402 0.5714 0.9830 0.045 Uiso 1 1 calc GR
H80B H 0.9567 0.5998 0.9045 0.045 Uiso 1 1 calc GR
H80C H 1.0514 0.5775 0.9672 0.045 Uiso 1 1 calc GR
C79 C 1.0063(7) 0.4313(6) 0.9827(6) 0.034(2) Uani 1 1 d .
H79A H 0.9612 0.4381 1.0172 0.051 Uiso 1 1 calc GR
H79B H 1.0751 0.4447 1.0071 0.051 Uiso 1 1 calc GR
H79C H 1.0040 0.3767 0.9662 0.051 Uiso 1 1 calc GR
C93 C 0.8014(7) 0.1678(5) 0.8720(5) 0.0219(18) Uani 1 1 d .
C94 C 0.9043(7) 0.1456(5) 0.9159(6) 0.034(2) Uani 1 1 d .
H94A H 0.9546 0.1522 0.8854 0.051 Uiso 1 1 calc GR
H94B H 0.9035 0.0907 0.9314 0.051 Uiso 1 1 calc GR
H94C H 0.9212 0.1794 0.9591 0.051 Uiso 1 1 calc GR
C95 C 0.7229(7) 0.1595(5) 0.9198(6) 0.032(2) Uani 1 1 d .
H95A H 0.7358 0.1985 0.9592 0.048 Uiso 1 1 calc GR
H95B H 0.7268 0.1067 0.9410 0.048 Uiso 1 1 calc GR
H95C H 0.6557 0.1679 0.8898 0.048 Uiso 1 1 calc GR
C96 C 0.7727(7) 0.1118(5) 0.8060(5) 0.031(2) Uani 1 1 d .
H96A H 0.7067 0.1264 0.7772 0.047 Uiso 1 1 calc GR
H96B H 0.7703 0.0578 0.8236 0.047 Uiso 1 1 calc GR
H96C H 0.8231 0.1156 0.7752 0.047 Uiso 1 1 calc GR
N1 N -0.0807(5) 0.0135(4) 0.1713(4) 0.0243(16) Uani 1 1 d .
N2 N 0.3299(5) -0.0485(4) 0.3631(4) 0.0270(14) Uani 1 1 d .
N3 N 0.5685(5) 0.5817(4) 0.7715(4) 0.0297(15) Uani 1 1 d .
N4 N 0.9745(6) 0.4826(4) 0.9200(4) 0.0261(16) Uani 1 1 d .
P1 P 0.01391(16) 0.07324(12) 0.37221(12) 0.0193(4) Uani 1 1 d .
P2 P 0.27625(15) 0.07967(12) 0.14121(12) 0.0194(4) Uani 1 1 d .
P3 P 0.60253(16) 0.43007(13) 0.93573(12) 0.0212(4) Uani 1 1 d .
P4 P 0.88898(16) 0.42089(12) 0.71172(12) 0.0210(4) Uani 1 1 d .
Fe1 Fe 0.17787(7) 0.16351(6) 0.27488(6) 0.0165(2) Uani 1 1 d .
Fe2 Fe 0.71102(7) 0.34399(6) 0.80430(6) 0.0172(2) Uani 1 1 d .

loop_
_atom_site_aniso_label
_atom_site_aniso_U_11
_atom_site_aniso_U_22
_atom_site_aniso_U_33
_atom_site_aniso_U_23
_atom_site_aniso_U_13
_atom_site_aniso_U_12
C1 0.017(4) 0.017(4) 0.020(4) -0.005(3) 0.010(3) -0.003(3)
C2 0.019(4) 0.020(4) 0.021(4) -0.005(3) 0.006(3) 0.000(3)
C3 0.015(4) 0.029(4) 0.021(4) 0.001(4) 0.004(3) -0.003(3)
C4 0.014(3) 0.019(4) 0.021(4) -0.004(3) 0.004(3) -0.001(3)
C5 0.014(4) 0.024(4) 0.020(4) -0.005(3) 0.007(3) -0.001(3)
C6 0.018(4) 0.018(4) 0.024(4) 0.002(3) 0.004(3) 0.002(3)
C7 0.020(4) 0.019(4) 0.018(4) 0.000(3) 0.003(3) 0.004(3)
C8 0.014(3) 0.019(4) 0.023(4) 0.001(3) 0.005(3) 0.000(3)
C9 0.017(3) 0.017(4) 0.025(4) -0.004(3) 0.008(3) 0.000(3)
C10 0.022(4) 0.029(4) 0.020(4) 0.001(3) 0.005(3) 0.003(3)
C20 0.025(4) 0.013(4) 0.031(5) -0.002(3) 0.012(3) 0.000(3)
C21 0.028(4) 0.026(4) 0.023(4) -0.009(3) 0.014(3) -0.010(3)
C22 0.035(5) 0.046(6) 0.049(6) -0.012(5) 0.025(5) -0.013(4)
C23 0.026(5) 0.047(6) 0.055(7) -0.020(5) 0.015(5) -0.002(4)
C24 0.026(4) 0.039(5) 0.042(5) -0.003(5) -0.003(4) 0.002(4)
C25 0.025(4) 0.033(5) 0.031(5) 0.002(4) 0.009(4) -0.001(4)
C14 0.025(4) 0.010(3) 0.025(4) 0.000(3) 0.009(3) -0.001(3)
C19 0.025(4) 0.028(4) 0.032(5) 0.004(4) 0.010(4) -0.002(3)
C18 0.031(4) 0.026(4) 0.025(5) -0.008(4) 0.010(4) -0.003(3)
C17 0.035(5) 0.033(5) 0.024(5) -0.004(4) 0.002(4) -0.009(4)
C16 0.040(5) 0.024(4) 0.022(4) 0.001(3) 0.001(4) -0.006(4)
C15 0.032(4) 0.019(4) 0.026(4) 0.004(3) 0.008(4) 0.000(3)
C11 0.031(4) 0.014(4) 0.024(5) -0.001(3) 0.007(4) 0.001(3)
C12 0.028(5) 0.032(5) 0.039(5) -0.011(4) 0.009(4) -0.013(4)
C13 0.030(5) 0.032(5) 0.053(7) -0.007(5) -0.009(4) -0.004(4)
C26 0.027(4) 0.017(4) 0.022(4) 0.008(3) 0.008(3) 0.006(3)
C27 0.040(5) 0.016(4) 0.030(4) 0.000(3) 0.010(4) 0.001(3)
C28 0.031(4) 0.026(4) 0.027(5) 0.006(4) 0.010(4) 0.002(3)
C29 0.030(5) 0.030(5) 0.032(5) 0.008(4) 0.002(4) 0.013(4)
C33 0.027(4) 0.019(4) 0.015(4) -0.005(3) 0.012(3) -0.001(3)
C38 0.025(4) 0.030(4) 0.025(5) -0.003(4) 0.012(3) -0.001(3)
C37 0.024(4) 0.032(4) 0.024(4) 0.001(4) 0.002(3) 0.002(3)
C36 0.038(5) 0.024(4) 0.025(4) 0.002(3) 0.012(4) 0.001(4)
C35 0.038(5) 0.028(4) 0.032(5) -0.001(4) 0.024(4) -0.007(4)
C34 0.019(4) 0.027(4) 0.024(4) -0.004(3) 0.006(3) 0.002(3)
C39 0.022(4) 0.016(4) 0.028(4) 0.000(3) 0.008(3) -0.005(3)
C40 0.029(4) 0.025(4) 0.031(5) -0.002(4) 0.015(4) 0.000(3)
C41 0.040(5) 0.024(4) 0.042(5) -0.003(4) 0.021(4) 0.000(4)
C42 0.031(5) 0.024(4) 0.055(6) 0.006(4) 0.022(4) 0.009(4)
C43 0.027(4) 0.026(4) 0.045(6) 0.009(4) 0.003(4) 0.006(3)
C44 0.025(4) 0.018(4) 0.027(4) 0.000(3) 0.006(3) 0.001(3)
C30 0.033(5) 0.022(4) 0.020(4) 0.003(3) 0.004(3) 0.002(3)
C31 0.048(5) 0.025(4) 0.039(5) 0.011(4) 0.012(4) 0.004(4)
C32 0.031(4) 0.035(5) 0.041(5) 0.002(4) 0.005(4) 0.008(4)
C45 0.022(4) 0.024(4) 0.015(4) -0.005(3) 0.002(3) -0.003(3)
C46 0.025(4) 0.038(5) 0.031(5) -0.005(4) 0.003(3) 0.009(4)
C47 0.035(5) 0.027(4) 0.023(4) -0.008(3) 0.009(4) -0.012(4)
C48 0.023(4) 0.026(4) 0.028(5) -0.014(4) 0.007(4) -0.009(3)
C49 0.014(3) 0.018(4) 0.021(4) 0.000(3) 0.002(3) 0.002(3)
C50 0.026(4) 0.018(4) 0.019(4) 0.001(3) 0.004(3) 0.006(3)
C51 0.017(4) 0.029(4) 0.016(4) 0.004(3) 0.001(3) 0.002(3)
C52 0.016(4) 0.030(4) 0.019(4) -0.002(3) 0.005(3) 0.000(3)
C53 0.015(4) 0.024(4) 0.022(4) -0.001(3) 0.006(3) 0.000(3)
C54 0.016(4) 0.024(4) 0.022(5) 0.002(4) 0.001(3) 0.000(3)
C55 0.021(4) 0.019(4) 0.020(4) 0.003(3) 0.004(3) 0.006(3)
C56 0.016(4) 0.023(4) 0.021(4) 0.003(3) 0.003(3) 0.004(3)
C57 0.021(4) 0.026(4) 0.025(5) 0.009(4) 0.008(3) 0.010(3)
C58 0.021(4) 0.020(4) 0.014(4) 0.000(3) 0.002(3) 0.005(3)
C62 0.028(4) 0.019(4) 0.030(5) 0.001(3) 0.013(4) 0.004(3)
C67 0.028(4) 0.024(4) 0.039(5) -0.003(4) 0.008(4) -0.001(3)
C66 0.028(5) 0.025(4) 0.058(7) 0.001(4) 0.008(4) -0.001(4)
C65 0.046(6) 0.019(4) 0.080(9) 0.010(5) 0.033(6) 0.006(4)
C64 0.057(7) 0.025(5) 0.057(7) 0.012(5) 0.045(6) 0.012(4)
C63 0.040(5) 0.026(4) 0.029(5) 0.006(4) 0.017(4) 0.006(4)
C68 0.021(4) 0.032(5) 0.020(4) 0.004(3) 0.007(3) 0.004(3)
C73 0.022(4) 0.026(4) 0.025(4) 0.001(3) 0.011(3) -0.001(3)
C72 0.031(4) 0.025(4) 0.029(5) 0.004(4) 0.014(4) -0.001(3)
C71 0.043(5) 0.034(5) 0.024(5) 0.009(4) 0.012(4) 0.005(4)
C70 0.029(5) 0.046(5) 0.020(4) 0.003(4) 0.003(3) 0.008(4)
C69 0.030(4) 0.034(5) 0.016(4) -0.004(4) 0.007(3) -0.004(4)
C59 0.031(4) 0.017(4) 0.026(4) 0.005(3) 0.011(3) 0.005(3)
C60 0.045(5) 0.019(4) 0.040(5) 0.003(4) 0.013(4) 0.008(4)
C61 0.070(7) 0.035(5) 0.039(6) -0.008(4) -0.003(5) 0.012(5)
C74 0.023(4) 0.021(4) 0.022(4) -0.005(3) 0.005(3) -0.001(3)
C75 0.025(4) 0.025(4) 0.017(4) -0.001(3) 0.007(3) 0.003(3)
C76 0.024(4) 0.038(5) 0.027(4) -0.005(4) 0.006(3) 0.004(4)
C77 0.028(4) 0.036(5) 0.023(4) -0.006(4) 0.004(3) -0.014(4)
C81 0.022(4) 0.027(4) 0.015(4) 0.001(3) 0.008(3) -0.001(3)
C82 0.029(4) 0.021(4) 0.031(5) 0.003(4) 0.012(4) 0.007(3)
C83 0.027(4) 0.034(5) 0.029(5) 0.010(4) -0.001(4) 0.006(4)
C84 0.035(5) 0.032(4) 0.014(4) -0.003(3) 0.004(3) -0.005(4)
C85 0.031(4) 0.021(4) 0.024(4) -0.003(3) 0.011(4) -0.001(3)
C86 0.024(4) 0.020(4) 0.018(4) 0.000(3) 0.005(3) 0.001(3)
C87 0.021(4) 0.029(4) 0.030(5) -0.006(4) 0.012(3) -0.003(3)
C88 0.025(4) 0.036(5) 0.024(4) -0.002(4) 0.004(3) -0.001(4)
C89 0.029(5) 0.054(6) 0.025(4) -0.009(5) 0.003(4) 0.004(4)
C90 0.018(4) 0.072(7) 0.034(5) -0.028(5) 0.006(4) -0.001(4)
C91 0.033(5) 0.053(6) 0.043(6) -0.021(5) 0.024(5) -0.012(5)
C92 0.036(5) 0.030(5) 0.032(5) -0.002(4) 0.013(4) -0.005(4)
C78 0.018(4) 0.029(4) 0.020(4) 0.000(4) 0.002(3) -0.001(3)
C80 0.028(4) 0.031(5) 0.032(5) -0.003(4) 0.007(4) -0.005(4)
C79 0.027(4) 0.036(5) 0.035(5) 0.004(4) -0.004(4) -0.001(4)
C93 0.027(4) 0.020(4) 0.018(4) -0.003(3) 0.002(3) 0.001(3)
C94 0.037(5) 0.018(4) 0.045(6) 0.008(4) 0.001(4) 0.003(4)
C95 0.039(5) 0.018(4) 0.045(6) 0.010(4) 0.021(4) 0.001(3)
C96 0.048(5) 0.020(4) 0.027(4) 0.002(3) 0.009(4) 0.000(4)
N1 0.020(3) 0.022(3) 0.030(4) -0.001(3) 0.004(3) -0.003(3)
N2 0.034(4) 0.024(3) 0.022(3) 0.004(3) 0.006(3) 0.003(3)
N3 0.033(4) 0.024(3) 0.033(4) 0.004(3) 0.008(3) 0.005(3)
N4 0.028(4) 0.024(4) 0.025(4) -0.005(3) 0.001(3) -0.004(3)
P1 0.0211(10) 0.0176(10) 0.0203(11) -0.0007(8) 0.0069(8) -0.0010(8)
P2 0.0198(10) 0.0198(10) 0.0197(10) -0.0026(8) 0.0069(8) -0.0019(8)
P3 0.0220(10) 0.0234(10) 0.0194(11) -0.0013(9) 0.0074(8) -0.0007(8)
P4 0.0244(10) 0.0190(10) 0.0209(11) 0.0014(8) 0.0079(8) -0.0017(8)
Fe1 0.0179(5) 0.0164(5) 0.0160(6) -0.0006(5) 0.0052(4) -0.0001(4)
Fe2 0.0176(5) 0.0175(5) 0.0170(6) 0.0003(5) 0.0048(4) 0.0003(4)

loop_
_atom_type_symbol
_atom_type_description
_atom_type_scat_dispersion_real
_atom_type_scat_dispersion_imag
_atom_type_scat_source
C C 0.0033 0.0016 'International Tables Vol C Tables 4.2.6.8 and 6.1.1.4'
H H 0.0000 0.0000 'International Tables Vol C Tables 4.2.6.8 and 6.1.1.4'
Fe Fe 0.3463 0.8444 'International Tables Vol C Tables 4.2.6.8 and 6.1.1.4'
N N 0.0061 0.0033 'International Tables Vol C Tables 4.2.6.8 and 6.1.1.4'
P P 0.1023 0.0942 'International Tables Vol C Tables 4.2.6.8 and 6.1.1.4'

loop_
_geom_angle_atom_site_label_1
_geom_angle_atom_site_label_2
_geom_angle_atom_site_label_3
_geom_angle
C2 C1 P1 124.1(6)
C2 C1 Fe1 68.8(4)
C5 C1 C2 106.0(7)
C5 C1 P1 129.7(6)
C5 C1 Fe1 70.1(4)
P1 C1 Fe1 129.5(5)
C1 C2 C11 126.1(8)
C1 C2 Fe1 69.8(4)
C3 C2 C1 107.8(7)
C3 C2 C11 126.0(8)
C3 C2 Fe1 70.2(5)
C11 C2 Fe1 126.6(6)
C2 C3 H3 125.1
C2 C3 Fe1 69.3(5)
C4 C3 C2 109.8(8)
C4 C3 H3 125.1
C4 C3 Fe1 72.1(5)
Fe1 C3 H3 125.1
C3 C4 C5 106.3(7)
C3 C4 C26 127.1(8)
C3 C4 Fe1 68.0(5)
C5 C4 C26 125.7(8)
C5 C4 Fe1 68.4(4)
C26 C4 Fe1 136.2(6)
C1 C5 H5 124.9
C1 C5 Fe1 69.3(4)
C4 C5 C1 110.1(7)
C4 C5 H5 124.9
C4 C5 Fe1 71.5(4)
Fe1 C5 H5 125.8
C7 C6 C30 129.1(8)
C7 C6 Fe1 69.0(4)
C10 C6 C7 107.1(7)
C10 C6 C30 123.4(8)
C10 C6 Fe1 70.8(5)
C30 C6 Fe1 130.5(6)
C6 C7 P2 122.8(6)
C6 C7 Fe1 69.4(5)
C8 C7 C6 106.8(7)
C8 C7 P2 130.2(7)
C8 C7 Fe1 70.3(4)
P2 C7 Fe1 121.6(4)
C7 C8 H8 125.4
C7 C8 Fe1 68.8(4)
C9 C8 C7 109.3(7)
C9 C8 H8 125.4
C9 C8 Fe1 72.4(5)
Fe1 C8 H8 125.0
C8 C9 C45 127.6(7)
C8 C9 Fe1 67.9(5)
C10 C9 C8 107.1(7)
C10 C9 C45 124.8(8)
C10 C9 Fe1 68.5(5)
C45 C9 Fe1 135.1(6)
C6 C10 H10 125.2
C6 C10 Fe1 68.8(5)
C9 C10 C6 109.7(8)
C9 C10 H10 125.2
C9 C10 Fe1 72.0(5)
Fe1 C10 H10 125.6
C21 C20 P1 118.0(7)
C25 C20 C21 118.5(8)
C25 C20 P1 123.3(7)
C20 C21 H21 119.8
C22 C21 C20 120.4(9)
C22 C21 H21 119.8
C21 C22 H22 119.7
C23 C22 C21 120.6(10)
C23 C22 H22 119.7
C22 C23 H23 119.9
C22 C23 C24 120.2(9)
C24 C23 H23 119.9
C23 C24 H24 120.1
C23 C24 C25 119.7(9)
C25 C24 H24 120.1
C20 C25 C24 120.5(9)
C20 C25 H25 119.7
C24 C25 H25 119.7
C19 C14 P1 123.5(7)
C15 C14 C19 118.3(8)
C15 C14 P1 118.2(6)
C14 C19 H19 119.8
C18 C19 C14 120.4(8)
C18 C19 H19 119.8
C19 C18 H18 119.6
C19 C18 C17 120.8(8)
C17 C18 H18 119.6
C18 C17 H17 120.1
C16 C17 C18 119.8(9)
C16 C17 H17 120.1
C17 C16 H16 120.2
C17 C16 C15 119.6(8)
C15 C16 H16 120.2
C14 C15 C16 121.1(8)
C14 C15 H15 119.4
C16 C15 H15 119.4
C2 C11 H11A 108.7
C2 C11 H11B 108.7
H11A C11 H11B 107.6
N1 C11 C2 114.3(7)
N1 C11 H11A 108.7
N1 C11 H11B 108.7
H12A C12 H12B 109.5
H12A C12 H12C 109.5
H12B C12 H12C 109.5
N1 C12 H12A 109.5
N1 C12 H12B 109.5
N1 C12 H12C 109.5
H13A C13 H13B 109.5
H13A C13 H13C 109.5
H13B C13 H13C 109.5
N1 C13 H13A 109.5
N1 C13 H13B 109.5
N1 C13 H13C 109.5
C4 C26 C28 111.3(7)
C4 C26 C29 105.2(7)
C27 C26 C4 112.5(7)
C27 C26 C28 111.5(7)
C27 C26 C29 108.1(7)
C28 C26 C29 108.0(8)
C26 C27 H27A 109.5
C26 C27 H27B 109.5
C26 C27 H27C 109.5
H27A C27 H27B 109.5
H27A C27 H27C 109.5
H27B C27 H27C 109.5
C26 C28 H28A 109.5
C26 C28 H28B 109.5
C26 C28 H28C 109.5
H28A C28 H28B 109.5
H28A C28 H28C 109.5
H28B C28 H28C 109.5
C26 C29 H29A 109.5
C26 C29 H29B 109.5
C26 C29 H29C 109.5
H29A C29 H29B 109.5
H29A C29 H29C 109.5
H29B C29 H29C 109.5
C38 C33 C34 118.0(8)
C38 C33 P2 117.6(6)
C34 C33 P2 124.3(7)
C33 C38 H38 119.3
C33 C38 C37 121.4(8)
C37 C38 H38 119.3
C38 C37 H37 120.3
C36 C37 C38 119.5(8)
C36 C37 H37 120.3
C37 C36 H36 120.0
C35 C36 C37 120.0(8)
C35 C36 H36 120.0
C36 C35 H35 119.5
C36 C35 C34 120.9(8)
C34 C35 H35 119.5
C33 C34 H34 119.9
C35 C34 C33 120.2(8)
C35 C34 H34 119.9
C40 C39 P2 115.8(6)
C44 C39 C40 118.9(8)
C44 C39 P2 125.1(7)
C39 C40 H40 120.3
C41 C40 C39 119.4(9)
C41 C40 H40 120.3
C40 C41 H41 119.2
C42 C41 C40 121.5(10)
C42 C41 H41 119.2
C41 C42 H42 120.4
C41 C42 C43 119.2(9)
C43 C42 H42 120.4
C42 C43 H43 119.8
C44 C43 C42 120.5(9)
C44 C43 H43 119.8
C39 C44 C43 120.5(9)
C39 C44 H44 119.7
C43 C44 H44 119.7
C6 C30 H30A 109.5
C6 C30 H30B 109.5
H30A C30 H30B 108.1
N2 C30 C6 110.9(7)
N2 C30 H30A 109.5
N2 C30 H30B 109.5
H31A C31 H31B 109.5
H31A C31 H31C 109.5
H31B C31 H31C 109.5
N2 C31 H31A 109.5
N2 C31 H31B 109.5
N2 C31 H31C 109.5
H32A C32 H32B 109.5
H32A C32 H32C 109.5
H32B C32 H32C 109.5
N2 C32 H32A 109.5
N2 C32 H32B 109.5
N2 C32 H32C 109.5
C9 C45 C46 105.8(7)
C9 C45 C48 111.6(7)
C47 C45 C9 111.1(7)
C47 C45 C46 108.6(7)
C47 C45 C48 110.4(7)
C48 C45 C46 109.2(7)
C45 C46 H46A 109.5
C45 C46 H46B 109.5
C45 C46 H46C 109.5
H46A C46 H46B 109.5
H46A C46 H46C 109.5
H46B C46 H46C 109.5
C45 C47 H47A 109.5
C45 C47 H47B 109.5
C45 C47 H47C 109.5
H47A C47 H47B 109.5
H47A C47 H47C 109.5
H47B C47 H47C 109.5
C45 C48 H48A 109.5
C45 C48 H48B 109.5
C45 C48 H48C 109.5
H48A C48 H48B 109.5
H48A C48 H48C 109.5
H48B C48 H48C 109.5
C50 C49 P3 122.7(6)
C50 C49 Fe2 69.3(5)
C53 C49 C50 107.0(7)
C53 C49 P3 130.3(6)
C53 C49 Fe2 70.1(4)
P3 C49 Fe2 124.5(4)
C49 C50 C59 128.5(8)
C49 C50 Fe2 69.9(4)
C51 C50 C49 107.3(7)
C51 C50 C59 124.2(8)
C51 C50 Fe2 69.3(5)
C59 C50 Fe2 126.8(6)
C50 C51 H51 125.2
C50 C51 Fe2 69.8(5)
C52 C51 C50 109.6(8)
C52 C51 H51 125.2
C52 C51 Fe2 71.6(5)
Fe2 C51 H51 125.0
C51 C52 C53 106.3(7)
C51 C52 C74 124.3(8)
C51 C52 Fe2 68.3(5)
C53 C52 C74 128.2(8)
C53 C52 Fe2 69.0(5)
C74 C52 Fe2 137.3(6)
C49 C53 C52 109.8(8)
C49 C53 H53 125.1
C49 C53 Fe2 69.5(5)
C52 C53 H53 125.1
C52 C53 Fe2 70.8(5)
Fe2 C53 H53 126.2
C55 C54 C78 126.9(8)
C55 C54 Fe2 68.6(5)
C58 C54 C55 106.8(7)
C58 C54 C78 126.3(8)
C58 C54 Fe2 70.2(5)
C78 C54 Fe2 124.5(6)
C54 C55 P4 123.7(6)
C54 C55 Fe2 69.9(5)
C56 C55 C54 107.3(8)
C56 C55 P4 128.6(7)
C56 C55 Fe2 70.5(5)
P4 C55 Fe2 129.9(5)
C55 C56 H56 125.2
C55 C56 Fe2 68.8(5)
C57 C56 C55 109.6(8)
C57 C56 H56 125.2
C57 C56 Fe2 72.3(5)
Fe2 C56 H56 125.2
C56 C57 C58 106.4(8)
C56 C57 C93 127.5(8)
C56 C57 Fe2 68.1(5)
C58 C57 C93 125.4(8)
C58 C57 Fe2 68.0(5)
C93 C57 Fe2 136.3(6)
C54 C58 C57 110.0(8)
C54 C58 H58 125.0
C54 C58 Fe2 69.7(5)
C57 C58 H58 125.0
C57 C58 Fe2 71.9(5)
Fe2 C58 H58 125.0
C67 C62 C63 119.3(8)
C67 C62 P3 124.5(7)
C63 C62 P3 116.1(7)
C62 C67 H67 119.8
C62 C67 C66 120.4(10)
C66 C67 H67 119.8
C67 C66 H66 120.3
C65 C66 C67 119.5(10)
C65 C66 H66 120.3
C66 C65 H65 119.9
C64 C65 C66 120.3(10)
C64 C65 H65 119.9
C65 C64 H64 119.6
C63 C64 C65 120.8(10)
C63 C64 H64 119.6
C62 C63 H63 120.2
C64 C63 C62 119.7(10)
C64 C63 H63 120.2
C73 C68 P3 123.3(7)
C69 C68 C73 118.0(8)
C69 C68 P3 118.6(7)
C68 C73 H73 119.8
C72 C73 C68 120.3(9)
C72 C73 H73 119.8
C73 C72 H72 119.8
C73 C72 C71 120.3(9)
C71 C72 H72 119.8
C72 C71 H71 120.1
C70 C71 C72 119.8(9)
C70 C71 H71 120.1
C71 C70 H70 119.8
C71 C70 C69 120.5(9)
C69 C70 H70 119.8
C68 C69 H69 119.5
C70 C69 C68 121.0(9)
C70 C69 H69 119.5
C50 C59 H59A 108.5
C50 C59 H59B 108.5
H59A C59 H59B 107.5
N3 C59 C50 114.9(7)
N3 C59 H59A 108.5
N3 C59 H59B 108.5
H60A C60 H60B 109.5
H60A C60 H60C 109.5
H60B C60 H60C 109.5
N3 C60 H60A 109.5
N3 C60 H60B 109.5
N3 C60 H60C 109.5
H61A C61 H61B 109.5
H61A C61 H61C 109.5
H61B C61 H61C 109.5
N3 C61 H61A 109.5
N3 C61 H61B 109.5
N3 C61 H61C 109.5
C52 C74 C75 111.9(7)
C52 C74 C76 107.7(7)
C52 C74 C77 111.3(7)
C75 C74 C76 108.0(7)
C77 C74 C75 110.0(7)
C77 C74 C76 108.0(7)
C74 C75 H75A 109.5
C74 C75 H75B 109.5
C74 C75 H75C 109.5
H75A C75 H75B 109.5
H75A C75 H75C 109.5
H75B C75 H75C 109.5
C74 C76 H76A 109.5
C74 C76 H76B 109.5
C74 C76 H76C 109.5
H76A C76 H76B 109.5
H76A C76 H76C 109.5
H76B C76 H76C 109.5
C74 C77 H77A 109.5
C74 C77 H77B 109.5
C74 C77 H77C 109.5
H77A C77 H77B 109.5
H77A C77 H77C 109.5
H77B C77 H77C 109.5
C82 C81 P4 118.4(7)
C86 C81 C82 118.3(8)
C86 C81 P4 123.2(7)
C81 C82 H82 119.6
C83 C82 C81 120.7(8)
C83 C82 H82 119.6
C82 C83 H83 119.9
C84 C83 C82 120.3(8)
C84 C83 H83 119.9
C83 C84 H84 119.8
C83 C84 C85 120.5(8)
C85 C84 H84 119.8
C84 C85 H85 120.5
C84 C85 C86 119.0(8)
C86 C85 H85 120.5
C81 C86 C85 121.2(8)
C81 C86 H86 119.4
C85 C86 H86 119.4
C88 C87 C92 118.9(8)
C88 C87 P4 123.3(7)
C92 C87 P4 117.7(7)
C87 C88 H88 120.0
C87 C88 C89 120.1(9)
C89 C88 H88 120.0
C88 C89 H89 120.0
C90 C89 C88 119.9(9)
C90 C89 H89 120.0
C89 C90 H90 119.9
C89 C90 C91 120.2(9)
C91 C90 H90 119.9
C90 C91 H91 119.9
C92 C91 C90 120.2(9)
C92 C91 H91 119.9
C87 C92 H92 119.7
C91 C92 C87 120.6(9)
C91 C92 H92 119.7
C54 C78 H78A 108.7
C54 C78 H78B 108.7
H78A C78 H78B 107.6
N4 C78 C54 114.3(7)
N4 C78 H78A 108.7
N4 C78 H78B 108.7
H80A C80 H80B 109.5
H80A C80 H80C 109.5
H80B C80 H80C 109.5
N4 C80 H80A 109.5
N4 C80 H80B 109.5
N4 C80 H80C 109.5
H79A C79 H79B 109.5
H79A C79 H79C 109.5
H79B C79 H79C 109.5
N4 C79 H79A 109.5
N4 C79 H79B 109.5
N4 C79 H79C 109.5
C57 C93 C96 111.1(7)
C94 C93 C57 106.0(7)
C94 C93 C95 109.8(8)
C94 C93 C96 109.3(7)
C95 C93 C57 112.3(7)
C95 C93 C96 108.3(8)
C93 C94 H94A 109.5
C93 C94 H94B 109.5
C93 C94 H94C 109.5
H94A C94 H94B 109.5
H94A C94 H94C 109.5
H94B C94 H94C 109.5
C93 C95 H95A 109.5
C93 C95 H95B 109.5
C93 C95 H95C 109.5
H95A C95 H95B 109.5
H95A C95 H95C 109.5
H95B C95 H95C 109.5
C93 C96 H96A 109.5
C93 C96 H96B 109.5
C93 C96 H96C 109.5
H96A C96 H96B 109.5
H96A C96 H96C 109.5
H96B C96 H96C 109.5
C11 N1 C12 108.6(7)
C13 N1 C11 111.5(7)
C13 N1 C12 110.4(8)
C31 N2 C30 110.0(7)
C32 N2 C30 112.0(7)
C32 N2 C31 110.7(7)
C60 N3 C59 109.3(6)
C61 N3 C59 111.2(7)
C61 N3 C60 109.4(7)
C80 N4 C78 107.8(7)
C79 N4 C78 111.0(7)
C79 N4 C80 108.6(8)
C1 P1 C20 100.3(4)
C1 P1 C14 103.5(4)
C20 P1 C14 100.0(4)
C7 P2 C33 103.8(4)
C7 P2 C39 103.7(4)
C33 P2 C39 100.0(4)
C49 P3 C62 102.6(4)
C49 P3 C68 104.6(4)
C68 P3 C62 99.2(4)
C55 P4 C81 102.3(4)
C55 P4 C87 99.9(4)
C81 P4 C87 98.9(4)
C1 Fe1 C4 68.5(3)
C1 Fe1 C5 40.6(3)
C1 Fe1 C9 132.8(3)
C1 Fe1 C10 108.7(3)
C2 Fe1 C1 41.5(3)
C2 Fe1 C3 40.6(3)
C2 Fe1 C4 68.0(3)
C2 Fe1 C5 68.1(3)
C2 Fe1 C8 146.4(3)
C2 Fe1 C9 170.6(3)
C2 Fe1 C10 131.4(3)
C3 Fe1 C1 68.7(3)
C3 Fe1 C4 39.8(3)
C3 Fe1 C5 67.1(3)
C3 Fe1 C9 148.8(3)
C3 Fe1 C10 170.2(3)
C4 Fe1 C9 118.9(3)
C5 Fe1 C4 40.0(3)
C5 Fe1 C9 112.4(3)
C6 Fe1 C1 113.0(3)
C6 Fe1 C2 106.4(3)
C6 Fe1 C3 130.9(4)
C6 Fe1 C4 170.3(3)
C6 Fe1 C5 146.6(3)
C6 Fe1 C8 68.6(3)
C6 Fe1 C9 67.7(3)
C6 Fe1 C10 40.4(3)
C7 Fe1 C1 145.2(3)
C7 Fe1 C2 112.9(3)
C7 Fe1 C3 108.0(3)
C7 Fe1 C4 132.1(3)
C7 Fe1 C5 171.8(3)
C7 Fe1 C6 41.6(3)
C7 Fe1 C8 40.9(3)
C7 Fe1 C9 68.0(3)
C7 Fe1 C10 68.4(3)
C8 Fe1 C1 172.0(3)
C8 Fe1 C3 116.6(3)
C8 Fe1 C4 111.3(3)
C8 Fe1 C5 134.3(3)
C8 Fe1 C9 39.8(3)
C8 Fe1 C10 67.1(3)
C10 Fe1 C4 149.1(3)
C10 Fe1 C5 117.6(3)
C10 Fe1 C9 39.5(3)
C49 Fe2 C52 68.5(3)
C49 Fe2 C53 40.4(3)
C49 Fe2 C57 130.9(3)
C50 Fe2 C49 40.9(3)
C50 Fe2 C52 68.4(3)
C50 Fe2 C53 67.9(3)
C50 Fe2 C56 149.2(3)
C50 Fe2 C57 168.0(4)
C50 Fe2 C58 128.7(3)
C51 Fe2 C49 68.5(3)
C51 Fe2 C50 40.9(3)
C51 Fe2 C52 40.1(3)
C51 Fe2 C53 67.3(3)
C51 Fe2 C54 129.7(3)
C51 Fe2 C56 118.6(3)
C51 Fe2 C57 150.9(4)
C51 Fe2 C58 167.8(3)
C52 Fe2 C57 119.4(4)
C53 Fe2 C52 40.2(3)
C53 Fe2 C57 111.5(3)
C54 Fe2 C49 113.5(3)
C54 Fe2 C50 105.7(3)
C54 Fe2 C52 169.2(4)
C54 Fe2 C53 147.4(4)
C54 Fe2 C56 68.5(3)
C54 Fe2 C57 67.9(3)
C54 Fe2 C58 40.1(3)
C55 Fe2 C49 146.9(3)
C55 Fe2 C50 114.7(3)
C55 Fe2 C51 108.5(3)
C55 Fe2 C52 131.5(3)
C55 Fe2 C53 170.9(4)
C55 Fe2 C54 41.5(3)
C55 Fe2 C56 40.7(3)
C55 Fe2 C57 67.9(3)
C55 Fe2 C58 68.1(3)
C56 Fe2 C49 169.8(3)
C56 Fe2 C52 111.5(3)
C56 Fe2 C53 133.2(3)
C56 Fe2 C57 39.6(3)
C56 Fe2 C58 67.2(3)
C58 Fe2 C49 107.5(3)
C58 Fe2 C52 150.6(3)
C58 Fe2 C53 117.7(3)
C58 Fe2 C57 40.1(3)

loop_
_geom_bond_atom_site_label_1
_geom_bond_atom_site_label_2
_geom_bond_distance
C1 C2 1.454(11)
C1 C5 1.435(11)
C1 P1 1.808(9)
C1 Fe1 2.062(8)
C2 C3 1.424(12)
C2 C11 1.505(11)
C2 Fe1 2.048(8)
C3 H3 0.9500
C3 C4 1.422(12)
C3 Fe1 2.060(9)
C4 C5 1.433(12)
C4 C26 1.519(11)
C4 Fe1 2.114(8)
C5 H5 0.9500
C5 Fe1 2.073(8)
C6 C7 1.448(12)
C6 C10 1.419(12)
C6 C30 1.503(11)
C6 Fe1 2.043(8)
C7 C8 1.430(11)
C7 P2 1.828(9)
C7 Fe1 2.037(8)
C8 H8 0.9500
C8 C9 1.420(12)
C8 Fe1 2.056(8)
C9 C10 1.415(12)
C9 C45 1.528(11)
C9 Fe1 2.115(8)
C10 H10 0.9500
C10 Fe1 2.069(9)
C20 C21 1.412(12)
C20 C25 1.377(12)
C20 P1 1.841(8)
C21 H21 0.9500
C21 C22 1.385(13)
C22 H22 0.9500
C22 C23 1.363(15)
C23 H23 0.9500
C23 C24 1.384(15)
C24 H24 0.9500
C24 C25 1.409(13)
C25 H25 0.9500
C14 C19 1.410(12)
C14 C15 1.382(12)
C14 P1 1.842(9)
C19 H19 0.9500
C19 C18 1.370(13)
C18 H18 0.9500
C18 C17 1.387(13)
C17 H17 0.9500
C17 C16 1.379(13)
C16 H16 0.9500
C16 C15 1.400(12)
C15 H15 0.9500
C11 H11A 0.9900
C11 H11B 0.9900
C11 N1 1.456(11)
C12 H12A 0.9800
C12 H12B 0.9800
C12 H12C 0.9800
C12 N1 1.459(11)
C13 H13A 0.9800
C13 H13B 0.9800
C13 H13C 0.9800
C13 N1 1.432(13)
C26 C27 1.510(12)
C26 C28 1.531(12)
C26 C29 1.561(12)
C27 H27A 0.9800
C27 H27B 0.9800
C27 H27C 0.9800
C28 H28A 0.9800
C28 H28B 0.9800
C28 H28C 0.9800
C29 H29A 0.9800
C29 H29B 0.9800
C29 H29C 0.9800
C33 C38 1.397(13)
C33 C34 1.410(12)
C33 P2 1.834(9)
C38 H38 0.9500
C38 C37 1.403(13)
C37 H37 0.9500
C37 C36 1.386(12)
C36 H36 0.9500
C36 C35 1.384(13)
C35 H35 0.9500
C35 C34 1.392(13)
C34 H34 0.9500
C39 C40 1.407(12)
C39 C44 1.386(12)
C39 P2 1.845(9)
C40 H40 0.9500
C40 C41 1.392(12)
C41 H41 0.9500
C41 C42 1.366(14)
C42 H42 0.9500
C42 C43 1.390(14)
C43 H43 0.9500
C43 C44 1.388(13)
C44 H44 0.9500
C30 H30A 0.9900
C30 H30B 0.9900
C30 N2 1.469(11)
C31 H31A 0.9800
C31 H31B 0.9800
C31 H31C 0.9800
C31 N2 1.460(10)
C32 H32A 0.9800
C32 H32B 0.9800
C32 H32C 0.9800
C32 N2 1.460(11)
C45 C46 1.541(11)
C45 C47 1.523(11)
C45 C48 1.537(12)
C46 H46A 0.9800
C46 H46B 0.9800
C46 H46C 0.9800
C47 H47A 0.9800
C47 H47B 0.9800
C47 H47C 0.9800
C48 H48A 0.9800
C48 H48B 0.9800
C48 H48C 0.9800
C49 C50 1.438(12)
C49 C53 1.428(11)
C49 P3 1.817(9)
C49 Fe2 2.062(8)
C50 C51 1.433(12)
C50 C59 1.502(11)
C50 Fe2 2.054(8)
C51 H51 0.9500
C51 C52 1.421(12)
C51 Fe2 2.048(8)
C52 C53 1.431(12)
C52 C74 1.516(12)
C52 Fe2 2.093(8)
C53 H53 0.9500
C53 Fe2 2.070(8)
C54 C55 1.447(12)
C54 C58 1.410(12)
C54 C78 1.497(12)
C54 Fe2 2.053(8)
C55 C56 1.424(12)
C55 P4 1.824(9)
C55 Fe2 2.036(8)
C56 H56 0.9500
C56 C57 1.413(12)
C56 Fe2 2.057(8)
C57 C58 1.432(13)
C57 C93 1.533(12)
C57 Fe2 2.112(8)
C58 H58 0.9500
C58 Fe2 2.060(8)
C62 C67 1.380(13)
C62 C63 1.410(13)
C62 P3 1.848(9)
C67 H67 0.9500
C67 C66 1.396(13)
C66 H66 0.9500
C66 C65 1.387(16)
C65 H65 0.9500
C65 C64 1.376(16)
C64 H64 0.9500
C64 C63 1.375(13)
C63 H63 0.9500
C68 C73 1.410(12)
C68 C69 1.388(13)
C68 P3 1.839(9)
C73 H73 0.9500
C73 C72 1.382(12)
C72 H72 0.9500
C72 C71 1.385(13)
C71 H71 0.9500
C71 C70 1.367(14)
C70 H70 0.9500
C70 C69 1.386(13)
C69 H69 0.9500
C59 H59A 0.9900
C59 H59B 0.9900
C59 N3 1.466(10)
C60 H60A 0.9800
C60 H60B 0.9800
C60 H60C 0.9800
C60 N3 1.457(10)
C61 H61A 0.9800
C61 H61B 0.9800
C61 H61C 0.9800
C61 N3 1.433(12)
C74 C75 1.535(11)
C74 C76 1.551(11)
C74 C77 1.528(11)
C75 H75A 0.9800
C75 H75B 0.9800
C75 H75C 0.9800
C76 H76A 0.9800
C76 H76B 0.9800
C76 H76C 0.9800
C77 H77A 0.9800
C77 H77B 0.9800
C77 H77C 0.9800
C81 C82 1.398(12)
C81 C86 1.381(12)
C81 P4 1.847(9)
C82 H82 0.9500
C82 C83 1.389(13)
C83 H83 0.9500
C83 C84 1.368(13)
C84 H84 0.9500
C84 C85 1.388(12)
C85 H85 0.9500
C85 C86 1.404(12)
C86 H86 0.9500
C87 C88 1.391(13)
C87 C92 1.394(12)
C87 P4 1.852(9)
C88 H88 0.9500
C88 C89 1.396(13)
C89 H89 0.9500
C89 C90 1.376(14)
C90 H90 0.9500
C90 C91 1.381(15)
C91 H91 0.9500
C91 C92 1.376(13)
C92 H92 0.9500
C78 H78A 0.9900
C78 H78B 0.9900
C78 N4 1.479(11)
C80 H80A 0.9800
C80 H80B 0.9800
C80 H80C 0.9800
C80 N4 1.478(11)
C79 H79A 0.9800
C79 H79B 0.9800
C79 H79C 0.9800
C79 N4 1.454(12)
C93 C94 1.518(12)
C93 C95 1.528(13)
C93 C96 1.545(12)
C94 H94A 0.9800
C94 H94B 0.9800
C94 H94C 0.9800
C95 H95A 0.9800
C95 H95B 0.9800
C95 H95C 0.9800
C96 H96A 0.9800
C96 H96B 0.9800
C96 H96C 0.9800

loop_
_geom_torsion_atom_site_label_1
_geom_torsion_atom_site_label_2
_geom_torsion_atom_site_label_3
_geom_torsion_atom_site_label_4
_geom_torsion
C1 C2 C3 C4 -1.1(9)
C1 C2 C3 Fe1 59.9(6)
C1 C2 C11 N1 85.6(10)
C2 C1 C5 C4 0.3(9)
C2 C1 C5 Fe1 -59.7(5)
C2 C1 P1 C20 -98.2(7)
C2 C1 P1 C14 158.8(7)
C2 C3 C4 C5 1.3(9)
C2 C3 C4 C26 -168.6(8)
C2 C3 C4 Fe1 59.2(6)
C2 C11 N1 C12 -175.5(8)
C2 C11 N1 C13 62.7(11)
C3 C2 C11 N1 -92.8(10)
C3 C4 C5 C1 -1.0(9)
C3 C4 C5 Fe1 57.7(5)
C3 C4 C26 C27 -177.3(8)
C3 C4 C26 C28 -51.4(12)
C3 C4 C26 C29 65.3(11)
C5 C1 C2 C3 0.5(9)
C5 C1 C2 C11 -178.2(8)
C5 C1 C2 Fe1 60.6(5)
C5 C1 P1 C20 75.8(8)
C5 C1 P1 C14 -27.1(8)
C5 C4 C26 C27 14.6(12)
C5 C4 C26 C28 140.5(8)
C5 C4 C26 C29 -102.8(9)
C6 C7 C8 C9 1.2(9)
C6 C7 C8 Fe1 -60.1(5)
C6 C7 P2 C33 159.2(7)
C6 C7 P2 C39 -96.7(7)
C6 C30 N2 C31 173.4(7)
C6 C30 N2 C32 -63.0(9)
C7 C6 C10 C9 -1.0(9)
C7 C6 C10 Fe1 59.7(5)
C7 C6 C30 N2 128.0(9)
C7 C8 C9 C10 -1.8(9)
C7 C8 C9 C45 170.1(7)
C7 C8 C9 Fe1 -59.2(5)
C8 C7 P2 C33 -15.5(9)
C8 C7 P2 C39 88.6(8)
C8 C9 C10 C6 1.7(9)
C8 C9 C10 Fe1 -57.0(6)
C8 C9 C45 C46 -104.7(9)
C8 C9 C45 C47 12.9(12)
C8 C9 C45 C48 136.7(8)
C10 C6 C7 C8 -0.1(9)
C10 C6 C7 P2 -175.9(6)
C10 C6 C7 Fe1 -60.8(6)
C10 C6 C30 N2 -44.4(11)
C10 C9 C45 C46 65.9(10)
C10 C9 C45 C47 -176.5(8)
C10 C9 C45 C48 -52.7(11)
C20 C21 C22 C23 0.1(14)
C21 C20 C25 C24 0.0(13)
C21 C20 P1 C1 -164.9(6)
C21 C20 P1 C14 -59.1(7)
C21 C22 C23 C24 0.3(15)
C22 C23 C24 C25 -0.4(15)
C23 C24 C25 C20 0.3(14)
C25 C20 C21 C22 -0.2(12)
C25 C20 P1 C1 19.9(8)
C25 C20 P1 C14 125.7(7)
C14 C19 C18 C17 -0.4(14)
C19 C14 C15 C16 -0.4(13)
C19 C14 P1 C1 65.4(8)
C19 C14 P1 C20 -37.8(8)
C19 C18 C17 C16 -0.6(14)
C18 C17 C16 C15 1.1(14)
C17 C16 C15 C14 -0.6(14)
C15 C14 C19 C18 0.9(13)
C15 C14 P1 C1 -115.1(7)
C15 C14 P1 C20 141.7(7)
C11 C2 C3 C4 177.6(8)
C11 C2 C3 Fe1 -121.4(8)
C26 C4 C5 C1 169.1(8)
C26 C4 C5 Fe1 -132.2(8)
C33 C38 C37 C36 1.2(14)
C38 C33 C34 C35 1.5(12)
C38 C33 P2 C7 -123.2(7)
C38 C33 P2 C39 129.9(7)
C38 C37 C36 C35 -0.3(13)
C37 C36 C35 C34 0.1(14)
C36 C35 C34 C33 -0.7(13)
C34 C33 C38 C37 -1.8(13)
C34 C33 P2 C7 59.0(8)
C34 C33 P2 C39 -47.9(8)
C39 C40 C41 C42 0.6(14)
C40 C39 C44 C43 -0.9(12)
C40 C39 P2 C7 -178.9(6)
C40 C39 P2 C33 -71.9(7)
C40 C41 C42 C43 -1.0(15)
C41 C42 C43 C44 0.4(14)
C42 C43 C44 C39 0.5(14)
C44 C39 C40 C41 0.4(12)
C44 C39 P2 C7 7.0(8)
C44 C39 P2 C33 114.0(8)
C30 C6 C7 C8 -173.5(8)
C30 C6 C7 P2 10.7(12)
C30 C6 C7 Fe1 125.8(9)
C30 C6 C10 C9 172.8(8)
C30 C6 C10 Fe1 -126.5(8)
C45 C9 C10 C6 -170.5(7)
C45 C9 C10 Fe1 130.8(8)
C49 C50 C51 C52 1.0(9)
C49 C50 C51 Fe2 -59.8(5)
C49 C50 C59 N3 -87.9(11)
C50 C49 C53 C52 0.2(9)
C50 C49 C53 Fe2 59.7(5)
C50 C49 P3 C62 99.5(7)
C50 C49 P3 C68 -157.3(7)
C50 C51 C52 C53 -0.8(9)
C50 C51 C52 C74 167.1(7)
C50 C51 C52 Fe2 -59.6(6)
C50 C59 N3 C60 178.4(7)
C50 C59 N3 C61 -60.8(10)
C51 C50 C59 N3 90.9(10)
C51 C52 C53 C49 0.4(9)
C51 C52 C53 Fe2 -58.3(5)
C51 C52 C74 C75 62.9(11)
C51 C52 C74 C76 -55.6(10)
C51 C52 C74 C77 -173.7(8)
C53 C49 C50 C51 -0.7(9)
C53 C49 C50 C59 178.2(8)
C53 C49 C50 Fe2 -60.2(5)
C53 C49 P3 C62 -82.2(8)
C53 C49 P3 C68 21.0(9)
C53 C52 C74 C75 -131.9(9)
C53 C52 C74 C76 109.6(9)
C53 C52 C74 C77 -8.5(12)
C54 C55 C56 C57 -0.6(9)
C54 C55 C56 Fe2 60.5(6)
C54 C55 P4 C81 -161.7(7)
C54 C55 P4 C87 96.8(7)
C54 C78 N4 C80 179.9(8)
C54 C78 N4 C79 -61.4(10)
C55 C54 C58 C57 1.7(9)
C55 C54 C58 Fe2 -59.1(6)
C55 C54 C78 N4 -93.5(10)
C55 C56 C57 C58 1.6(9)
C55 C56 C57 C93 -168.7(8)
C55 C56 C57 Fe2 59.0(6)
C56 C55 P4 C81 25.8(9)
C56 C55 P4 C87 -75.7(8)
C56 C57 C58 C54 -2.0(9)
C56 C57 C58 Fe2 57.4(6)
C56 C57 C93 C94 98.8(10)
C56 C57 C93 C95 -141.3(9)
C56 C57 C93 C96 -19.8(12)
C58 C54 C55 C56 -0.7(9)
C58 C54 C55 P4 -174.6(6)
C58 C54 C55 Fe2 60.2(6)
C58 C54 C78 N4 88.9(10)
C58 C57 C93 C94 -69.7(11)
C58 C57 C93 C95 50.2(12)
C58 C57 C93 C96 171.7(8)
C62 C67 C66 C65 0.9(14)
C67 C62 C63 C64 1.7(13)
C67 C62 P3 C49 0.2(9)
C67 C62 P3 C68 -107.2(8)
C67 C66 C65 C64 -1.3(15)
C66 C65 C64 C63 1.9(15)
C65 C64 C63 C62 -2.1(14)
C63 C62 C67 C66 -1.1(14)
C63 C62 P3 C49 -178.3(7)
C63 C62 P3 C68 74.3(7)
C68 C73 C72 C71 2.9(14)
C73 C68 C69 C70 1.3(14)
C73 C68 P3 C49 -61.1(8)
C73 C68 P3 C62 44.6(8)
C73 C72 C71 C70 -1.2(14)
C72 C71 C70 C69 -0.4(14)
C71 C70 C69 C68 0.3(14)
C69 C68 C73 C72 -2.9(13)
C69 C68 P3 C49 121.9(7)
C69 C68 P3 C62 -132.4(8)
C59 C50 C51 C52 -178.0(8)
C59 C50 C51 Fe2 121.2(8)
C74 C52 C53 C49 -166.9(8)
C74 C52 C53 Fe2 134.4(9)
C81 C82 C83 C84 -1.6(14)
C82 C81 C86 C85 -1.9(13)
C82 C81 P4 C55 115.7(7)
C82 C81 P4 C87 -142.0(7)
C82 C83 C84 C85 -0.1(15)
C83 C84 C85 C86 0.8(14)
C84 C85 C86 C81 0.2(13)
C86 C81 C82 C83 2.6(13)
C86 C81 P4 C55 -67.1(8)
C86 C81 P4 C87 35.2(8)
C87 C88 C89 C90 1.7(14)
C88 C87 C92 C91 2.1(14)
C88 C87 P4 C55 -10.0(8)
C88 C87 P4 C81 -114.2(8)
C88 C89 C90 C91 -1.1(15)
C89 C90 C91 C92 1.0(15)
C90 C91 C92 C87 -1.5(15)
C92 C87 C88 C89 -2.1(13)
C92 C87 P4 C55 173.4(7)
C92 C87 P4 C81 69.2(8)
C78 C54 C55 C56 -178.7(8)
C78 C54 C55 P4 7.5(12)
C78 C54 C55 Fe2 -117.8(8)
C78 C54 C58 C57 179.7(8)
C78 C54 C58 Fe2 118.8(8)
C93 C57 C58 C54 168.5(8)
C93 C57 C58 Fe2 -132.0(8)
P1 C1 C2 C3 175.7(6)
P1 C1 C2 C11 -3.0(12)
P1 C1 C2 Fe1 -124.2(6)
P1 C1 C5 C4 -174.5(6)
P1 C1 C5 Fe1 125.4(7)
P1 C20 C21 C22 -175.7(7)
P1 C20 C25 C24 175.2(7)
P1 C14 C19 C18 -179.6(7)
P1 C14 C15 C16 -179.9(7)
P2 C7 C8 C9 176.6(6)
P2 C7 C8 Fe1 115.2(7)
P2 C33 C38 C37 -179.7(7)
P2 C33 C34 C35 179.3(7)
P2 C39 C40 C41 -174.1(7)
P2 C39 C44 C43 173.0(7)
P3 C49 C50 C51 177.9(6)
P3 C49 C50 C59 -3.2(12)
P3 C49 C50 Fe2 118.4(6)
P3 C49 C53 C52 -178.3(6)
P3 C49 C53 Fe2 -118.8(7)
P3 C62 C67 C66 -179.6(7)
P3 C62 C63 C64 -179.7(7)
P3 C68 C73 C72 -179.9(7)
P3 C68 C69 C70 178.5(7)
P4 C55 C56 C57 172.9(6)
P4 C55 C56 Fe2 -126.0(7)
P4 C81 C82 C83 180.0(7)
P4 C81 C86 C85 -179.1(7)
P4 C87 C88 C89 -178.7(7)
P4 C87 C92 C91 178.8(7)
Fe1 C1 C2 C3 -60.1(6)
Fe1 C1 C2 C11 121.2(8)
Fe1 C1 C5 C4 60.1(6)
Fe1 C1 P1 C20 172.3(5)
Fe1 C1 P1 C14 69.3(6)
Fe1 C2 C3 C4 -61.0(6)
Fe1 C2 C11 N1 176.1(6)
Fe1 C3 C4 C5 -57.9(5)
Fe1 C3 C4 C26 132.1(8)
Fe1 C4 C5 C1 -58.7(6)
Fe1 C4 C26 C27 -80.9(10)
Fe1 C4 C26 C28 45.0(12)
Fe1 C4 C26 C29 161.7(7)
Fe1 C6 C7 C8 60.7(5)
Fe1 C6 C7 P2 -115.1(6)
Fe1 C6 C10 C9 -60.7(6)
Fe1 C6 C30 N2 -137.0(7)
Fe1 C7 C8 C9 61.3(6)
Fe1 C7 P2 C33 74.5(5)
Fe1 C7 P2 C39 178.7(5)
Fe1 C8 C9 C10 57.4(6)
Fe1 C8 C9 C45 -130.7(8)
Fe1 C9 C10 C6 58.7(6)
Fe1 C9 C45 C46 159.5(7)
Fe1 C9 C45 C47 -82.8(10)
Fe1 C9 C45 C48 40.9(11)
Fe2 C49 C50 C51 59.5(5)
Fe2 C49 C50 C59 -121.6(9)
Fe2 C49 C53 C52 -59.5(6)
Fe2 C49 P3 C62 -174.5(5)
Fe2 C49 P3 C68 -71.3(6)
Fe2 C50 C51 C52 60.8(6)
Fe2 C50 C59 N3 179.5(6)
Fe2 C51 C52 C53 58.8(5)
Fe2 C51 C52 C74 -133.3(8)
Fe2 C52 C53 C49 58.7(6)
Fe2 C52 C74 C75 -31.6(12)
Fe2 C52 C74 C76 -150.0(7)
Fe2 C52 C74 C77 91.9(10)
Fe2 C54 C55 C56 -60.9(6)
Fe2 C54 C55 P4 125.3(6)
Fe2 C54 C58 C57 60.8(6)
Fe2 C54 C78 N4 178.6(6)
Fe2 C55 C56 C57 -61.1(6)
Fe2 C55 P4 C81 -70.5(6)
Fe2 C55 P4 C87 -172.0(6)
Fe2 C56 C57 C58 -57.4(6)
Fe2 C56 C57 C93 132.4(9)
Fe2 C57 C58 C54 -59.5(6)
Fe2 C57 C93 C94 -164.1(8)
Fe2 C57 C93 C95 -44.3(12)
Fe2 C57 C93 C96 77.2(11)

loop_
_twin_individual_id
_twin_individual_mass_fraction_refined
1 0.49(3)
2 0.51(3)
